data_2311588
loop_
_publ_author_name
'Shaibah, Mohammed A. E.'
'Sagar, Belakavadi K.'
'Yathirajan, Hemmige S.'
'Cordes, David B.'
'Slawin, Alexandra M. Z.'
'Harrison, William T. A.'

_publ_section_title
;
 Hydrogen-bonded mol-ecular salts of reduced benzo-thia-zole derivatives
 with carboxyl-ates: a robust (8) supra-molecular motif (even when
 disordered).
;
_journal_coeditor_code MW2140
_journal_issue 'Pt 2'
_journal_name_full 'Acta crystallographica. Section E, Crystallographic communications'
_journal_page_first 167
_journal_page_last 174
_journal_paper_doi 10.1107/S2056989018018224
_journal_volume 75
_journal_year 2019
_chemical_absolute_configuration ad
_chemical_formula_iupac '1.5C11 H19 N2 S +, 0.5C4 H4 O4 2-, 0.5C4 H5 O4 -, 0.5C11 H18 N2 S'
_chemical_formula_moiety '1.5(C11 H19 N2 S ), 0.5(C4 H4 O4 2-), 0.5(C4 H5 O4 -), 0.5(C11 H18 N2 S)'
_chemical_formula_sum 'C26 H42 N4 O4 S2'
_chemical_formula_weight 538.75
_chemical_name_systematic
;Bis(2-amino-4,4,7,7-tetramethyl-4,5,6,7-tetrahydro-1,3-benzothiazol-3-ium)
succinate--2-amino-4,4,7,7-tetramethyl-4,5,6,7-tetrahydro-1,3-benzothiazol-3-ium hydrogen succinate
4,4,7,7-tetramethyl-3a,5,6,7a-tetrahydrobenzothiazol-2-ylamine (1/1)
;
_space_group_crystal_system monoclinic
_space_group_IT_number 4
_space_group_name_Hall 'P 2yb'
_space_group_name_H-M_alt 'P 1 21 1'
_atom_sites_solution_hydrogens mixed
_atom_sites_solution_primary direct
_audit_creation_method SHELXL-2014/7
_cell_angle_alpha 90
_cell_angle_beta 100.493(3)
_cell_angle_gamma 90
_cell_formula_units_Z 2
_cell_length_a 8.9437(3)
_cell_length_b 14.7253(4)
_cell_length_c 11.2676(4)
_cell_measurement_reflns_used 9613
_cell_measurement_temperature 173(2)
_cell_measurement_theta_max 27.9760
_cell_measurement_theta_min 2.3030
_cell_volume 1459.11(8)
_computing_cell_refinement
;
CrysAlis PRO (Rigaku, 2017)
;
_computing_data_collection
;
<i>CrystalClear-SM</i> (Rigaku,  2017)
;
_computing_data_reduction
;
CrysAlis PRO (Rigaku, 2017)
;
_computing_molecular_graphics
;
ORTEP-3 for Windows (Farrugia, 2012)
;
_computing_publication_material
;
publCIF (Westrip, 2010)
;
_computing_structure_refinement
;
SHELXL2014 (Sheldrick, 2015)
;
_computing_structure_solution
;
SHELXS97 (Sheldrick, 2008)
;
_diffrn_ambient_temperature 173(2)
_diffrn_measured_fraction_theta_full 0.993
_diffrn_measured_fraction_theta_max 0.852
_diffrn_measurement_device 'three-circle diffractometer'
_diffrn_measurement_device_type ' Rigaku XtaLAB P200 HPC '
_diffrn_measurement_method \w
_diffrn_radiation_monochromator 'Rigaku Osmic Confocal Optical System'
_diffrn_radiation_probe x-ray
_diffrn_radiation_type MoK\a
_diffrn_radiation_wavelength 0.71073
_diffrn_reflns_av_R_equivalents 0.0342
_diffrn_reflns_av_unetI/netI 0.0400
_diffrn_reflns_limit_h_max 12
_diffrn_reflns_limit_h_min -10
_diffrn_reflns_limit_k_max 19
_diffrn_reflns_limit_k_min -19
_diffrn_reflns_limit_l_max 14
_diffrn_reflns_limit_l_min -14
_diffrn_reflns_number 19079
_diffrn_reflns_theta_full 25.242
_diffrn_reflns_theta_max 29.116
_diffrn_reflns_theta_min 2.300
_diffrn_source 'rotating anode'
_exptl_absorpt_coefficient_mu 0.219
_exptl_absorpt_correction_T_max 1.00000
_exptl_absorpt_correction_T_min 0.77888
_exptl_absorpt_correction_type multi-scan
_exptl_absorpt_process_details
;
(CrysAlis PRO; Rigaku, 2017)
;
_exptl_crystal_colour colourless
_exptl_crystal_density_diffrn 1.226
_exptl_crystal_description plate
_exptl_crystal_F_000 580
_exptl_crystal_size_max 0.320
_exptl_crystal_size_mid 0.150
_exptl_crystal_size_min 0.020
_refine_diff_density_max 0.255
_refine_diff_density_min -0.247
_refine_ls_abs_structure_details
;
Flack  <i>x</i> determined using 2211
quotients
[(<i>I</i>^+^)-(<i>I</i>^-^)]/[(<i>I</i>^+^)+(<i>I</i>^-^)]
(Parsons <i>et al.</i>,  2013)
;
_refine_ls_abs_structure_Flack 0.00(3)
_refine_ls_extinction_method none
_refine_ls_goodness_of_fit_ref 1.041
_refine_ls_hydrogen_treatment mixed
_refine_ls_matrix_type full
_refine_ls_number_parameters 354
_refine_ls_number_reflns 6272
_refine_ls_number_restraints 1
_refine_ls_restrained_S_all 1.041
_refine_ls_R_factor_all 0.0466
_refine_ls_R_factor_gt 0.0391
_refine_ls_shift/su_max 0.001
_refine_ls_shift/su_mean 0.000
_refine_ls_structure_factor_coef Fsqd
_refine_ls_weighting_details 'w=1/[\s^2^(Fo^2^)+(0.0529P)^2^+0.1056P] where P=(Fo^2^+2Fc^2^)/3'
_refine_ls_weighting_scheme calc
_refine_ls_wR_factor_gt 0.0906
_refine_ls_wR_factor_ref 0.0939
_reflns_number_gt 5511
_reflns_number_total 6272
_reflns_threshold_expression 'I > 2\s(I)'
_cod_data_source_file mw2140sup1.cif
_cod_data_source_block V
_cod_original_sg_symbol_H-M 'P 21'
_cod_database_code 2311588
_shelx_space_group_comment
;
The symmetry employed for this shelxl refinement is uniquely defined
by the following loop, which should always be used as a source of
symmetry information in preference to the above space-group names.
They are only intended as comments.
;
_shelx_estimated_absorpt_t_min 0.933
_shelx_estimated_absorpt_t_max 0.996

loop_
_space_group_symop_operation_xyz
'x, y, z'
'-x, y+1/2, -z'

loop_
_atom_site_type_symbol
_atom_site_label
_atom_site_fract_x
_atom_site_fract_y
_atom_site_fract_z
_atom_site_U_iso_or_equiv
_atom_site_adp_type
_atom_site_calc_flag
_atom_site_occupancy
_atom_site_disorder_assembly
_atom_site_disorder_group
C C1 1.2888(3) 0.39542(19) 0.6860(2) 0.0263(6) Uani d 1 . .
C C2 1.3946(3) 0.4407(2) 0.7881(3) 0.0357(7) Uani d 1 . .
C C3A 1.2962(6) 0.5069(4) 0.8461(5) 0.0365(17) Uiso d 0.593(11) A 1
H H3A1 1.2689 0.5598 0.7923 0.044 Uiso calc 0.593(11) A 1
H H3A2 1.3548 0.5293 0.9237 0.044 Uiso calc 0.593(11) A 1
C C4A 1.1500(6) 0.4594(5) 0.8685(6) 0.0366(16) Uiso d 0.593(11) A 1
H H4A1 1.0979 0.4985 0.9198 0.044 Uiso calc 0.593(11) A 1
H H4A2 1.1768 0.4015 0.9118 0.044 Uiso calc 0.593(11) A 1
C C3B 1.2917(10) 0.4598(8) 0.8865(9) 0.049(3) Uiso d 0.407(11) A 2
H H3B1 1.2754 0.4020 0.9271 0.059 Uiso calc 0.407(11) A 2
H H3B2 1.3468 0.5015 0.9483 0.059 Uiso calc 0.407(11) A 2
C C4B 1.1399(9) 0.5005(7) 0.8353(8) 0.038(2) Uiso d 0.407(11) A 2
H H4B1 1.1564 0.5586 0.7954 0.046 Uiso calc 0.407(11) A 2
H H4B2 1.0860 0.5143 0.9025 0.046 Uiso calc 0.407(11) A 2
C C5 1.0393(3) 0.4400(2) 0.7449(3) 0.0308(6) Uani d 1 . .
C C6 1.1354(3) 0.39467(18) 0.6659(2) 0.0236(6) Uani d 1 . .
C C7 1.1723(3) 0.30960(19) 0.5050(2) 0.0265(6) Uani d 1 . .
C C8 1.4933(5) 0.3708(3) 0.8639(4) 0.0612(11) Uani d 1 . .
H H8A 1.5574 0.4010 0.9324 0.092 Uiso calc 1 . .
H H8B 1.5579 0.3404 0.8146 0.092 Uiso calc 1 . .
H H8C 1.4285 0.3258 0.8939 0.092 Uiso calc 1 . .
C C9 1.5000(5) 0.5061(3) 0.7370(4) 0.0690(12) Uani d 1 . .
H H9A 1.5592 0.5414 0.8030 0.103 Uiso calc 1 . .
H H9B 1.4390 0.5474 0.6793 0.103 Uiso calc 1 . .
H H9C 1.5691 0.4714 0.6961 0.103 Uiso calc 1 . .
C C10 0.9296(4) 0.3719(2) 0.7834(3) 0.0480(9) Uani d 1 . .
H H10A 0.8715 0.4014 0.8385 0.072 Uiso calc 1 . .
H H10B 0.9869 0.3207 0.8245 0.072 Uiso calc 1 . .
H H10C 0.8596 0.3499 0.7121 0.072 Uiso calc 1 . .
C C11 0.9468(5) 0.5170(3) 0.6769(4) 0.0669(13) Uani d 1 . .
H H11A 0.8820 0.5444 0.7285 0.100 Uiso calc 1 . .
H H11B 0.8830 0.4928 0.6036 0.100 Uiso calc 1 . .
H H11C 1.0158 0.5631 0.6547 0.100 Uiso calc 1 . .
N N1 1.0710(3) 0.34631(16) 0.5629(2) 0.0246(5) Uani d 1 . .
H H1N 0.968(4) 0.335(2) 0.534(3) 0.030 Uiso d 1 . .
N N2 1.1368(3) 0.2592(2) 0.4072(2) 0.0397(7) Uani d 1 . .
H H2N 1.209(4) 0.241(3) 0.369(3) 0.048 Uiso d 1 . .
H H3N 1.047(4) 0.257(3) 0.374(3) 0.048 Uiso d 1 . .
S S1 1.35670(7) 0.33342(5) 0.57387(6) 0.03090(18) Uani d 1 . .
C C12 -0.1518(3) 0.11232(19) -0.1824(3) 0.0261(6) Uani d 1 . .
C C13 -0.2459(4) 0.0700(2) -0.2927(3) 0.0345(7) Uani d 1 . .
C C14 -0.1355(4) 0.0472(2) -0.3784(3) 0.0405(8) Uani d 1 . .
H H14A -0.1871 0.0066 -0.4431 0.049 Uiso calc 1 . .
H H14B -0.1081 0.1038 -0.4167 0.049 Uiso calc 1 . .
C C15 0.0097(4) 0.0011(2) -0.3133(3) 0.0426(8) Uani d 1 . .
H H15A 0.0715 -0.0172 -0.3738 0.051 Uiso calc 1 . .
H H15B -0.0183 -0.0547 -0.2736 0.051 Uiso calc 1 . .
C C16 0.1071(3) 0.06150(19) -0.2180(3) 0.0295(6) Uani d 1 . .
C C17 0.0007(3) 0.11035(18) -0.1495(2) 0.0245(6) Uani d 1 . .
C C18 -0.0513(3) 0.19535(18) 0.0048(2) 0.0263(6) Uani d 1 . .
C C19 -0.3270(5) -0.0149(3) -0.2585(4) 0.0581(10) Uani d 1 . .
H H19A -0.3866 -0.0421 -0.3315 0.087 Uiso calc 1 . .
H H19B -0.3950 0.0018 -0.2030 0.087 Uiso calc 1 . .
H H19C -0.2516 -0.0588 -0.2193 0.087 Uiso calc 1 . .
C C20 -0.3652(4) 0.1381(2) -0.3552(3) 0.0459(8) Uani d 1 . .
H H20A -0.4216 0.1112 -0.4295 0.069 Uiso calc 1 . .
H H20B -0.3141 0.1936 -0.3748 0.069 Uiso calc 1 . .
H H20C -0.4358 0.1530 -0.3010 0.069 Uiso calc 1 . .
C C21 0.2173(4) 0.0007(2) -0.1322(3) 0.0446(8) Uani d 1 . .
H H21A 0.2785 -0.0351 -0.1789 0.067 Uiso calc 1 . .
H H21B 0.1593 -0.0401 -0.0890 0.067 Uiso calc 1 . .
H H21C 0.2844 0.0388 -0.0739 0.067 Uiso calc 1 . .
C C22 0.1982(4) 0.1307(2) -0.2773(3) 0.0426(8) Uani d 1 . .
H H22A 0.2681 0.0986 -0.3203 0.064 Uiso calc 1 . .
H H22B 0.2564 0.1697 -0.2150 0.064 Uiso calc 1 . .
H H22C 0.1283 0.1680 -0.3344 0.064 Uiso calc 1 . .
N N3 0.0575(3) 0.15834(16) -0.0442(2) 0.0248(5) Uani d 1 . .
H H4N 0.153(9) 0.165(5) -0.011(6) 0.030 Uiso d 0.50(5) . .
N N4 -0.0255(3) 0.2469(2) 0.1041(2) 0.0387(7) Uani d 1 . .
H H5N -0.096(4) 0.249(3) 0.142(3) 0.046 Uiso d 1 . .
H H6N 0.073(4) 0.245(2) 0.147(3) 0.046 Uiso d 1 . .
S S2 -0.23122(8) 0.17442(5) -0.07649(6) 0.02918(18) Uani d 1 . .
C C26 0.3743(3) 0.22426(19) 0.1462(3) 0.0271(6) Uani d 1 . .
C C25 0.5352(3) 0.2536(2) 0.1889(3) 0.0298(6) Uani d 1 . .
H H25A 0.5538 0.3096 0.1451 0.036 Uiso calc 1 . .
H H25B 0.6039 0.2060 0.1676 0.036 Uiso calc 1 . .
C C24 0.5760(3) 0.2717(2) 0.3238(3) 0.0300(7) Uani d 1 . .
H H24A 0.5202 0.3264 0.3427 0.036 Uiso calc 1 . .
H H24B 0.5406 0.2199 0.3672 0.036 Uiso calc 1 . .
C C23 0.7441(3) 0.2859(2) 0.3709(3) 0.0284(6) Uani d 1 . .
O O1 0.7810(2) 0.32184(16) 0.47272(18) 0.0379(5) Uani d 1 . .
O O2 0.8363(2) 0.2585(2) 0.3079(2) 0.0575(7) Uani d 1 . .
O O3 0.3395(3) 0.20074(16) 0.03486(19) 0.0388(6) Uani d 1 . .
H H1O 0.249(11) 0.191(5) 0.008(7) 0.047 Uiso d 0.50(5) . .
O O4 0.2832(2) 0.2213(2) 0.21545(19) 0.0500(7) Uani d 1 . .

loop_
_atom_site_aniso_label
_atom_site_aniso_U_11
_atom_site_aniso_U_22
_atom_site_aniso_U_33
_atom_site_aniso_U_12
_atom_site_aniso_U_13
_atom_site_aniso_U_23
C1 0.0280(14) 0.0258(13) 0.0253(14) 0.0017(11) 0.0051(11) -0.0003(12)
C2 0.0308(15) 0.0380(16) 0.0364(17) 0.0002(13) 0.0009(13) -0.0095(15)
C5 0.0322(15) 0.0316(15) 0.0295(15) -0.0011(13) 0.0082(13) -0.0073(13)
C6 0.0287(14) 0.0218(12) 0.0207(13) -0.0020(11) 0.0050(11) 0.0005(11)
C7 0.0236(14) 0.0331(15) 0.0223(14) 0.0018(11) 0.0032(11) 0.0001(12)
C8 0.063(2) 0.059(2) 0.048(2) -0.019(2) -0.0263(19) 0.0101(19)
C9 0.069(3) 0.047(2) 0.079(3) -0.026(2) -0.018(2) 0.003(2)
C10 0.054(2) 0.0462(19) 0.053(2) 0.0011(17) 0.0319(18) 0.0051(17)
C11 0.079(3) 0.048(2) 0.088(3) 0.031(2) 0.052(3) 0.023(2)
N1 0.0226(12) 0.0286(12) 0.0226(12) -0.0009(10) 0.0037(9) -0.0015(10)
N2 0.0287(14) 0.0613(19) 0.0288(15) 0.0056(13) 0.0044(12) -0.0156(14)
S1 0.0231(3) 0.0400(4) 0.0290(4) 0.0043(3) 0.0032(3) -0.0045(3)
C12 0.0266(14) 0.0253(13) 0.0267(14) -0.0014(11) 0.0058(12) 0.0007(12)
C13 0.0337(16) 0.0343(15) 0.0331(16) -0.0093(13) -0.0005(13) -0.0047(14)
C14 0.0425(18) 0.0461(18) 0.0305(16) -0.0013(14) 0.0000(14) -0.0137(15)
C15 0.0437(18) 0.0420(17) 0.0408(18) 0.0018(15) 0.0044(15) -0.0170(15)
C16 0.0303(14) 0.0295(14) 0.0287(15) 0.0027(12) 0.0052(12) -0.0028(13)
C17 0.0276(14) 0.0231(12) 0.0225(14) -0.0007(11) 0.0038(11) 0.0016(11)
C18 0.0262(14) 0.0297(15) 0.0225(14) 0.0023(11) 0.0032(12) 0.0017(11)
C19 0.062(2) 0.048(2) 0.061(2) -0.0282(18) 0.004(2) -0.0068(19)
C20 0.0333(17) 0.060(2) 0.0387(19) 0.0004(16) -0.0078(14) -0.0049(17)
C21 0.0418(18) 0.0429(18) 0.0472(19) 0.0173(15) 0.0028(16) -0.0068(16)
C22 0.0396(18) 0.0499(19) 0.0433(19) -0.0023(15) 0.0206(16) -0.0042(16)
N3 0.0218(11) 0.0306(13) 0.0210(12) 0.0003(10) 0.0015(9) -0.0004(10)
N4 0.0286(14) 0.0594(17) 0.0277(15) 0.0047(13) 0.0038(12) -0.0121(13)
S2 0.0230(3) 0.0361(4) 0.0287(4) 0.0008(3) 0.0053(3) 0.0016(3)
C26 0.0268(14) 0.0289(14) 0.0248(14) 0.0020(12) 0.0021(12) -0.0022(12)
C25 0.0281(15) 0.0363(15) 0.0243(15) -0.0015(12) 0.0031(12) -0.0019(13)
C24 0.0250(14) 0.0386(16) 0.0256(15) 0.0016(12) 0.0025(12) -0.0064(13)
C23 0.0279(15) 0.0321(14) 0.0251(15) -0.0012(12) 0.0045(12) -0.0019(13)
O1 0.0275(10) 0.0581(14) 0.0274(11) -0.0050(10) 0.0029(8) -0.0178(11)
O2 0.0259(12) 0.109(2) 0.0368(13) -0.0003(13) 0.0035(10) -0.0313(14)
O3 0.0263(11) 0.0618(16) 0.0273(12) -0.0077(10) 0.0022(9) -0.0105(10)
O4 0.0280(11) 0.0919(19) 0.0312(12) -0.0076(12) 0.0084(10) -0.0186(13)

loop_
_atom_type_symbol
_atom_type_description
_atom_type_scat_dispersion_real
_atom_type_scat_dispersion_imag
_atom_type_scat_source
C C 0.0033 0.0016 'International Tables Vol C Tables 4.2.6.8 and 6.1.1.4'
H H 0.0000 0.0000 'International Tables Vol C Tables 4.2.6.8 and 6.1.1.4'
N N 0.0061 0.0033 'International Tables Vol C Tables 4.2.6.8 and 6.1.1.4'
O O 0.0106 0.0060 'International Tables Vol C Tables 4.2.6.8 and 6.1.1.4'
S S 0.1246 0.1234 'International Tables Vol C Tables 4.2.6.8 and 6.1.1.4'

loop_
_geom_angle_atom_site_label_1
_geom_angle_atom_site_label_2
_geom_angle_atom_site_label_3
_geom_angle
C6 C1 C2 127.6(3)
C6 C1 S1 110.5(2)
C2 C1 S1 122.0(2)
C1 C2 C8 110.5(3)
C1 C2 C9 109.6(3)
C8 C2 C9 107.7(3)
C1 C2 C3A 106.1(3)
C8 C2 C3A 120.8(4)
C9 C2 C3A 101.6(4)
C1 C2 C3B 104.4(4)
C8 C2 C3B 94.5(5)
C9 C2 C3B 128.7(5)
C2 C3A C4A 110.5(5)
C2 C3A H3A1 109.6
C4A C3A H3A1 109.6
C2 C3A H3A2 109.6
C4A C3A H3A2 109.6
H3A1 C3A H3A2 108.1
C3A C4A C5 110.5(5)
C3A C4A H4A1 109.5
C5 C4A H4A1 109.5
C3A C4A H4A2 109.5
C5 C4A H4A2 109.5
H4A1 C4A H4A2 108.1
C4B C3B C2 113.6(8)
C4B C3B H3B1 108.8
C2 C3B H3B1 108.8
C4B C3B H3B2 108.8
C2 C3B H3B2 108.8
H3B1 C3B H3B2 107.7
C3B C4B C5 114.1(8)
C3B C4B H4B1 108.7
C5 C4B H4B1 108.7
C3B C4B H4B2 108.7
C5 C4B H4B2 108.7
H4B1 C4B H4B2 107.6
C6 C5 C4B 109.0(4)
C6 C5 C10 110.2(2)
C4B C5 C10 122.0(4)
C6 C5 C11 110.4(3)
C4B C5 C11 95.9(5)
C10 C5 C11 108.3(3)
C6 C5 C4A 105.6(3)
C10 C5 C4A 101.6(3)
C11 C5 C4A 120.2(4)
C1 C6 N1 113.4(2)
C1 C6 C5 124.8(3)
N1 C6 C5 121.7(2)
N2 C7 N1 124.0(3)
N2 C7 S1 123.7(2)
N1 C7 S1 112.3(2)
C2 C8 H8A 109.5
C2 C8 H8B 109.5
H8A C8 H8B 109.5
C2 C8 H8C 109.5
H8A C8 H8C 109.5
H8B C8 H8C 109.5
C2 C9 H9A 109.5
C2 C9 H9B 109.5
H9A C9 H9B 109.5
C2 C9 H9C 109.5
H9A C9 H9C 109.5
H9B C9 H9C 109.5
C5 C10 H10A 109.5
C5 C10 H10B 109.5
H10A C10 H10B 109.5
C5 C10 H10C 109.5
H10A C10 H10C 109.5
H10B C10 H10C 109.5
C5 C11 H11A 109.5
C5 C11 H11B 109.5
H11A C11 H11B 109.5
C5 C11 H11C 109.5
H11A C11 H11C 109.5
H11B C11 H11C 109.5
C7 N1 C6 113.7(2)
C7 N1 H1N 118.6(18)
C6 N1 H1N 127.6(18)
C7 N2 H2N 120(2)
C7 N2 H3N 117(3)
H2N N2 H3N 121(4)
C7 S1 C1 90.11(13)
C17 C12 C13 127.2(3)
C17 C12 S2 109.8(2)
C13 C12 S2 123.0(2)
C12 C13 C19 110.5(3)
C12 C13 C20 110.2(3)
C19 C13 C20 109.1(3)
C12 C13 C14 106.4(2)
C19 C13 C14 111.6(3)
C20 C13 C14 109.1(3)
C15 C14 C13 112.5(3)
C15 C14 H14A 109.1
C13 C14 H14A 109.1
C15 C14 H14B 109.1
C13 C14 H14B 109.1
H14A C14 H14B 107.8
C14 C15 C16 113.7(3)
C14 C15 H15A 108.8
C16 C15 H15A 108.8
C14 C15 H15B 108.8
C16 C15 H15B 108.8
H15A C15 H15B 107.7
C17 C16 C22 109.9(2)
C17 C16 C21 110.3(2)
C22 C16 C21 109.3(3)
C17 C16 C15 107.6(2)
C22 C16 C15 111.0(3)
C21 C16 C15 108.7(3)
C12 C17 N3 114.6(2)
C12 C17 C16 124.7(2)
N3 C17 C16 120.7(2)
N3 C18 N4 123.8(3)
N3 C18 S2 113.0(2)
N4 C18 S2 123.2(2)
C13 C19 H19A 109.5
C13 C19 H19B 109.5
H19A C19 H19B 109.5
C13 C19 H19C 109.5
H19A C19 H19C 109.5
H19B C19 H19C 109.5
C13 C20 H20A 109.5
C13 C20 H20B 109.5
H20A C20 H20B 109.5
C13 C20 H20C 109.5
H20A C20 H20C 109.5
H20B C20 H20C 109.5
C16 C21 H21A 109.5
C16 C21 H21B 109.5
H21A C21 H21B 109.5
C16 C21 H21C 109.5
H21A C21 H21C 109.5
H21B C21 H21C 109.5
C16 C22 H22A 109.5
C16 C22 H22B 109.5
H22A C22 H22B 109.5
C16 C22 H22C 109.5
H22A C22 H22C 109.5
H22B C22 H22C 109.5
C18 N3 C17 112.5(2)
C18 N3 H4N 121(4)
C17 N3 H4N 127(4)
C18 N4 H5N 115(3)
C18 N4 H6N 115(2)
H5N N4 H6N 118(3)
C18 S2 C12 90.03(13)
O4 C26 O3 122.7(3)
O4 C26 C25 121.1(3)
O3 C26 C25 116.1(2)
C26 C25 C24 114.4(2)
C26 C25 H25A 108.7
C24 C25 H25A 108.7
C26 C25 H25B 108.7
C24 C25 H25B 108.7
H25A C25 H25B 107.6
C23 C24 C25 114.6(2)
C23 C24 H24A 108.6
C25 C24 H24A 108.6
C23 C24 H24B 108.6
C25 C24 H24B 108.6
H24A C24 H24B 107.6
O2 C23 O1 124.5(3)
O2 C23 C24 118.2(2)
O1 C23 C24 117.3(2)
C26 O3 H1O 117(5)

loop_
_geom_bond_atom_site_label_1
_geom_bond_atom_site_label_2
_geom_bond_distance
C1 C6 1.349(4)
C1 C2 1.506(4)
C1 S1 1.754(3)
C2 C8 1.515(5)
C2 C9 1.531(5)
C2 C3A 1.537(6)
C2 C3B 1.589(10)
C3A C4A 1.544(9)
C3A H3A1 0.9900
C3A H3A2 0.9900
C4A C5 1.581(6)
C4A H4A1 0.9900
C4A H4A2 0.9900
C3B C4B 1.499(14)
C3B H3B1 0.9900
C3B H3B2 0.9900
C4B C5 1.519(8)
C4B H4B1 0.9900
C4B H4B2 0.9900
C5 C6 1.502(4)
C5 C10 1.520(4)
C5 C11 1.525(5)
C6 N1 1.394(3)
C7 N2 1.319(4)
C7 N1 1.325(3)
C7 S1 1.726(3)
C8 H8A 0.9800
C8 H8B 0.9800
C8 H8C 0.9800
C9 H9A 0.9800
C9 H9B 0.9800
C9 H9C 0.9800
C10 H10A 0.9800
C10 H10B 0.9800
C10 H10C 0.9800
C11 H11A 0.9800
C11 H11B 0.9800
C11 H11C 0.9800
N1 H1N 0.93(3)
N2 H2N 0.89(4)
N2 H3N 0.82(4)
C12 C17 1.348(4)
C12 C13 1.503(4)
C12 S2 1.753(3)
C13 C19 1.530(4)
C13 C20 1.538(5)
C13 C14 1.538(4)
C14 C15 1.528(5)
C14 H14A 0.9900
C14 H14B 0.9900
C15 C16 1.536(4)
C15 H15A 0.9900
C15 H15B 0.9900
C16 C17 1.512(4)
C16 C22 1.532(4)
C16 C21 1.536(4)
C17 N3 1.395(4)
C18 N3 1.321(3)
C18 N4 1.337(4)
C18 S2 1.728(3)
C19 H19A 0.9800
C19 H19B 0.9800
C19 H19C 0.9800
C20 H20A 0.9800
C20 H20B 0.9800
C20 H20C 0.9800
C21 H21A 0.9800
C21 H21B 0.9800
C21 H21C 0.9800
C22 H22A 0.9800
C22 H22B 0.9800
C22 H22C 0.9800
N3 H4N 0.87(8)
N4 H5N 0.82(4)
N4 H6N 0.92(4)
C26 O4 1.228(3)
C26 O3 1.283(4)
C26 C25 1.496(4)
C25 C24 1.521(4)
C25 H25A 0.9900
C25 H25B 0.9900
C24 C23 1.515(4)
C24 H24A 0.9900
C24 H24B 0.9900
C23 O2 1.249(4)
C23 O1 1.252(3)
O3 H1O 0.82(10)

loop_
_geom_hbond_atom_site_label_D
_geom_hbond_atom_site_label_H
_geom_hbond_atom_site_label_A
_geom_hbond_site_symmetry_A
_geom_hbond_distance_DH
_geom_hbond_distance_HA
_geom_hbond_distance_DA
_geom_hbond_angle_DHA
N1 H1N O1 . 0.93(3) 1.70(3) 2.632(3) 175(3)
N2 H2N O4 1_655 0.89(4) 1.98(4) 2.779(3) 149(3)
N2 H3N O2 . 0.82(4) 1.89(4) 2.716(4) 176(4)
N3 H4N O3 . 0.87(8) 1.73(8) 2.594(3) 166(6)
N4 H5N O2 1_455 0.82(4) 2.07(4) 2.804(4) 148(4)
N4 H6N O4 . 0.92(4) 1.93(4) 2.842(4) 169(3)
O3 H1O N3 . 0.82(10) 1.78(10) 2.594(3) 174(8)

loop_
_geom_torsion_atom_site_label_1
_geom_torsion_atom_site_label_2
_geom_torsion_atom_site_label_3
_geom_torsion_atom_site_label_4
_geom_torsion
C6 C1 C2 C8 117.8(4)
S1 C1 C2 C8 -61.8(3)
C6 C1 C2 C9 -123.7(3)
S1 C1 C2 C9 56.7(3)
C6 C1 C2 C3A -14.8(5)
S1 C1 C2 C3A 165.7(3)
C6 C1 C2 C3B 17.2(6)
S1 C1 C2 C3B -162.3(5)
C1 C2 C3A C4A 47.7(6)
C8 C2 C3A C4A -78.9(5)
C9 C2 C3A C4A 162.2(5)
C2 C3A C4A C5 -70.2(6)
C1 C2 C3B C4B -46.1(9)
C8 C2 C3B C4B -158.7(8)
C9 C2 C3B C4B 84.4(9)
C2 C3B C4B C5 62.4(12)
C3B C4B C5 C6 -40.4(10)
C3B C4B C5 C10 89.8(8)
C3B C4B C5 C11 -154.4(8)
C3A C4A C5 C6 49.7(6)
C3A C4A C5 C10 164.7(5)
C3A C4A C5 C11 -75.9(5)
C2 C1 C6 N1 -179.9(3)
S1 C1 C6 N1 -0.4(3)
C2 C1 C6 C5 -0.4(5)
S1 C1 C6 C5 179.2(2)
C4B C5 C6 C1 10.6(6)
C10 C5 C6 C1 -125.7(3)
C11 C5 C6 C1 114.7(3)
C4A C5 C6 C1 -16.8(4)
C4B C5 C6 N1 -169.9(5)
C10 C5 C6 N1 53.8(4)
C11 C5 C6 N1 -65.8(4)
C4A C5 C6 N1 162.8(4)
N2 C7 N1 C6 178.3(3)
S1 C7 N1 C6 -0.5(3)
C1 C6 N1 C7 0.6(3)
C5 C6 N1 C7 -179.0(2)
N2 C7 S1 C1 -178.5(3)
N1 C7 S1 C1 0.3(2)
C6 C1 S1 C7 0.1(2)
C2 C1 S1 C7 179.7(2)
C17 C12 C13 C19 105.9(4)
S2 C12 C13 C19 -74.9(3)
C17 C12 C13 C20 -133.5(3)
S2 C12 C13 C20 45.7(3)
C17 C12 C13 C14 -15.3(4)
S2 C12 C13 C14 163.9(2)
C12 C13 C14 C15 45.6(3)
C19 C13 C14 C15 -74.9(3)
C20 C13 C14 C15 164.5(3)
C13 C14 C15 C16 -63.9(4)
C14 C15 C16 C17 42.2(3)
C14 C15 C16 C22 -78.1(3)
C14 C15 C16 C21 161.6(3)
C13 C12 C17 N3 177.9(3)
S2 C12 C17 N3 -1.4(3)
C13 C12 C17 C16 -1.9(4)
S2 C12 C17 C16 178.8(2)
C22 C16 C17 C12 110.0(3)
C21 C16 C17 C12 -129.4(3)
C15 C16 C17 C12 -11.0(4)
C22 C16 C17 N3 -69.8(3)
C21 C16 C17 N3 50.8(3)
C15 C16 C17 N3 169.2(3)
N4 C18 N3 C17 -177.9(3)
S2 C18 N3 C17 -0.6(3)
C12 C17 N3 C18 1.3(3)
C16 C17 N3 C18 -178.9(2)
N3 C18 S2 C12 -0.2(2)
N4 C18 S2 C12 177.2(3)
C17 C12 S2 C18 0.9(2)
C13 C12 S2 C18 -178.4(2)
O4 C26 C25 C24 4.3(4)
O3 C26 C25 C24 -174.1(3)
C26 C25 C24 C23 170.2(3)
C25 C24 C23 O2 -18.9(4)
C25 C24 C23 O1 163.5(3)
